data_9012604
loop_
_publ_author_name
'Hazen, R. M.'
'Finger, L. W.'
'Hemley, R. J.'
'Mao, H. K.'

_publ_section_title
;
 High-pressure crystal chemistry and amorphization of alpha-quartz
 Sample: P = 9.5 GPa
;
_journal_name_full 'Solid State Communications'
_journal_page_first 507
_journal_page_last 511
_journal_paper_doi 10.1016/0038-1098(89)90607-8
_journal_volume 72
_journal_year 1989
_chemical_compound_source Synthetic
_chemical_formula_sum 'O2 Si'
_chemical_name_mineral Quartz
_space_group_IT_number 152
_symmetry_space_group_name_Hall 'P 31 2"'
_symmetry_space_group_name_H-M 'P 31 2 1'
_cell_angle_alpha 90
_cell_angle_beta 90
_cell_angle_gamma 120
_cell_length_a 4.594
_cell_length_b 4.594
_cell_length_c 5.200
_cell_formula_units_Z 3
_cell_volume 95.042
_database_code_amcsd 0015466
_diffrn_ambient_pressure 9.5e+06
_exptl_crystal_density_diffrn 3.149
_cod_original_formula_sum 'Si O2'
_cod_database_code 9012604

loop_
_space_group_symop_operation_xyz
x,y,z
y,x,-z
-y,x-y,1/3+z
-x,-x+y,1/3-z
-x+y,-x,2/3+z
x-y,-y,2/3-z

loop_
_atom_site_label
_atom_site_fract_x
_atom_site_fract_y
_atom_site_fract_z
_atom_site_U_iso_or_equiv
Si 0.44920 0.00000 0.33333 0.00646
O 0.38640 0.29520 0.24060 0.01089

loop_
_cod_related_entry_id
_cod_related_entry_database
_cod_related_entry_code
1 AMCSD 0015466
